data_4326886
loop_
_publ_author_name
'Siu-Chung Chan'
'Ho-Yuen Cheung'
'Chun-Yuen Wong'

_publ_section_title
;
 Ruthenium Complexes Containing 2-(2-Nitrosoaryl)pyridine: Structural,
 Spectroscopic, and Theoretical Studies
;
_journal_name_full 'Inorganic Chemistry'
_journal_page_first 11636
_journal_page_last 11643
_journal_paper_doi 10.1021/ic201570d
_journal_volume 50
_journal_year 2011
_chemical_formula_sum 'C21 H28 Cl N O4 Ru S4'
_chemical_formula_weight 623.20
_chemical_name_systematic
; 
 ? 
;
_space_group_IT_number 19
_symmetry_cell_setting orthorhombic
_symmetry_space_group_name_Hall 'P 2ac 2ab'
_symmetry_space_group_name_H-M 'P 21 21 21'
_atom_sites_solution_hydrogens geom
_atom_sites_solution_primary direct
_atom_sites_solution_secondary difmap
_audit_creation_method SHELXL-97
_cell_angle_alpha 90.00
_cell_angle_beta 90.00
_cell_angle_gamma 90.00
_cell_formula_units_Z 4
_cell_length_a 12.6108(3)
_cell_length_b 12.7982(3)
_cell_length_c 14.9740(3)
_cell_measurement_reflns_used 9615
_cell_measurement_temperature 133(2)
_cell_measurement_theta_max 71.4757
_cell_measurement_theta_min 3.4505
_cell_volume 2416.74(9)
_computing_structure_refinement 'SHELXL-97 (Sheldrick, 1997)'
_computing_structure_solution 'SHELXS-97 (Sheldrick, 1990)'
_diffrn_ambient_temperature 133(2)
_diffrn_measured_fraction_theta_full 0.998
_diffrn_measured_fraction_theta_max 0.998
_diffrn_measurement_device_type 'Xcalibur, Sapphire3, Gemini ultra'
_diffrn_measurement_method '\w scans'
_diffrn_radiation_monochromator graphite
_diffrn_radiation_source 'fine-focus sealed tube'
_diffrn_radiation_type CuK\a
_diffrn_radiation_wavelength 1.54178
_diffrn_reflns_av_R_equivalents 0.0266
_diffrn_reflns_av_sigmaI/netI 0.0276
_diffrn_reflns_limit_h_max 12
_diffrn_reflns_limit_h_min -15
_diffrn_reflns_limit_k_max 15
_diffrn_reflns_limit_k_min -15
_diffrn_reflns_limit_l_max 17
_diffrn_reflns_limit_l_min -15
_diffrn_reflns_number 9890
_diffrn_reflns_theta_full 67.47
_diffrn_reflns_theta_max 67.47
_diffrn_reflns_theta_min 4.54
_exptl_absorpt_coefficient_mu 9.751
_exptl_absorpt_correction_T_max 1.00000
_exptl_absorpt_correction_T_min 0.42946
_exptl_absorpt_correction_type multi-scan
_exptl_absorpt_process_details 'CrysAlisPro, Oxford Diffraction Ltd.,Version 1.171.34.44'
_exptl_crystal_colour yellow
_exptl_crystal_density_diffrn 1.713
_exptl_crystal_description block
_exptl_crystal_F_000 1272
_exptl_crystal_size_max 0.41
_exptl_crystal_size_mid 0.22
_exptl_crystal_size_min 0.04
_refine_diff_density_max 1.307
_refine_diff_density_min -0.934
_refine_diff_density_rms 0.115
_refine_ls_abs_structure_details 'Flack H D (1983), Acta Cryst. A39, 876-881'
_refine_ls_abs_structure_Flack 0.04(2)
_refine_ls_extinction_method none
_refine_ls_goodness_of_fit_ref 1.085
_refine_ls_hydrogen_treatment constr
_refine_ls_matrix_type full
_refine_ls_number_parameters 289
_refine_ls_number_reflns 4313
_refine_ls_number_restraints 0
_refine_ls_restrained_S_all 1.085
_refine_ls_R_factor_all 0.0565
_refine_ls_R_factor_gt 0.0559
_refine_ls_shift/su_max 0.001
_refine_ls_shift/su_mean 0.000
_refine_ls_structure_factor_coef Fsqd
_refine_ls_weighting_details 'calc w=1/[\s^2^(Fo^2^)+(0.0450P)^2^+17.8842P] where P=(Fo^2^+2Fc^2^)/3'
_refine_ls_weighting_scheme calc
_refine_ls_wR_factor_gt 0.1327
_refine_ls_wR_factor_ref 0.1332
_reflns_number_gt 4261
_reflns_number_total 4313
_reflns_threshold_expression >2sigma(I)
_cod_data_source_file ic201570d_si_002_1.cif
_cod_data_source_block Complex_1a
_cod_database_code 4326886

loop_
_symmetry_equiv_pos_as_xyz
'x, y, z'
'-x+1/2, -y, z+1/2'
'-x, y+1/2, -z+1/2'
'x+1/2, -y+1/2, -z'

loop_
_atom_site_label
_atom_site_type_symbol
_atom_site_fract_x
_atom_site_fract_y
_atom_site_fract_z
_atom_site_U_iso_or_equiv
_atom_site_adp_type
_atom_site_occupancy
_atom_site_symmetry_multiplicity
_atom_site_calc_flag
_atom_site_refinement_flags
C1 C 0.3829(7) 0.6901(6) 0.9043(6) 0.0383(19) Uani 1 1 d .
C2 C 0.4433(8) 0.6744(7) 0.9813(6) 0.044(2) Uani 1 1 d .
H2 H 0.4878 0.6164 0.9833 0.053 Uiso 1 1 calc R
C3 C 0.4410(9) 0.7398(8) 1.0544(7) 0.051(2) Uani 1 1 d .
H3 H 0.4838 0.7256 1.1035 0.061 Uiso 1 1 calc R
C4 C 0.3751(10) 0.8267(8) 1.0555(7) 0.057(3) Uani 1 1 d .
H4 H 0.3724 0.8703 1.1051 0.069 Uiso 1 1 calc R
C5 C 0.3137(8) 0.8467(7) 0.9807(7) 0.052(3) Uani 1 1 d .
H5 H 0.2687 0.9043 0.9806 0.062 Uiso 1 1 calc R
C6 C 0.3178(7) 0.7818(7) 0.9052(7) 0.043(2) Uani 1 1 d .
C7 C 0.2576(6) 0.8036(6) 0.8248(7) 0.043(2) Uani 1 1 d .
C8 C 0.1848(7) 0.8861(8) 0.8144(8) 0.052(3) Uani 1 1 d .
H8 H 0.1698 0.9298 0.8623 0.063 Uiso 1 1 calc R
C9 C 0.1362(7) 0.9020(8) 0.7342(9) 0.064(3) Uani 1 1 d .
H9 H 0.0872 0.9557 0.7280 0.077 Uiso 1 1 calc R
C10 C 0.1598(8) 0.8378(8) 0.6614(10) 0.065(3) Uani 1 1 d .
H10 H 0.1290 0.8496 0.6058 0.078 Uiso 1 1 calc R
C11 C 0.2305(9) 0.7558(7) 0.6743(8) 0.059(3) Uani 1 1 d .
H11 H 0.2462 0.7119 0.6267 0.070 Uiso 1 1 calc R
C12 C 0.6240(7) 0.6307(7) 0.8174(7) 0.046(2) Uani 1 1 d .
H12A H 0.6952 0.6393 0.7942 0.055 Uiso 1 1 calc R
H12B H 0.6167 0.6763 0.8688 0.055 Uiso 1 1 calc R
C13 C 0.6093(8) 0.5116(8) 0.8497(9) 0.062(3) Uani 1 1 d .
H13A H 0.6218 0.5071 0.9135 0.074 Uiso 1 1 calc R
H13B H 0.6610 0.4676 0.8199 0.074 Uiso 1 1 calc R
C14 C 0.4338(10) 0.4019(9) 0.9246(6) 0.066(3) Uani 1 1 d .
H14A H 0.4810 0.3439 0.9370 0.079 Uiso 1 1 calc R
H14B H 0.4391 0.4513 0.9735 0.079 Uiso 1 1 calc R
C15 C 0.3214(10) 0.3626(10) 0.9176(7) 0.067(3) Uani 1 1 d .
H15A H 0.3131 0.3270 0.8609 0.080 Uiso 1 1 calc R
H15B H 0.3094 0.3118 0.9646 0.080 Uiso 1 1 calc R
C16 C 0.2411(9) 0.4437(11) 0.9242(7) 0.069(4) Uani 1 1 d .
H16A H 0.2589 0.4853 0.9762 0.083 Uiso 1 1 calc R
H16B H 0.1748 0.4087 0.9377 0.083 Uiso 1 1 calc R
C17 C 0.1675(7) 0.4363(8) 0.7462(8) 0.056(3) Uani 1 1 d .
H17A H 0.1359 0.3747 0.7728 0.067 Uiso 1 1 calc R
H17B H 0.1137 0.4709 0.7106 0.067 Uiso 1 1 calc R
C18 C 0.2608(7) 0.4030(7) 0.6851(5) 0.0393(19) Uani 1 1 d .
H18A H 0.2346 0.3646 0.6339 0.047 Uiso 1 1 calc R
H18B H 0.3098 0.3588 0.7177 0.047 Uiso 1 1 calc R
C19 C 0.4404(8) 0.4673(9) 0.5887(7) 0.054(3) Uani 1 1 d .
H19A H 0.4768 0.4158 0.6251 0.065 Uiso 1 1 calc R
H19B H 0.4171 0.4338 0.5340 0.065 Uiso 1 1 calc R
C20 C 0.5135(9) 0.5568(8) 0.5675(7) 0.057(3) Uani 1 1 d .
H20A H 0.5565 0.5380 0.5163 0.069 Uiso 1 1 calc R
H20B H 0.4711 0.6169 0.5509 0.069 Uiso 1 1 calc R
C21 C 0.5857(9) 0.5877(8) 0.6427(8) 0.058(3) Uani 1 1 d .
H21A H 0.6462 0.6238 0.6172 0.070 Uiso 1 1 calc R
H21B H 0.6122 0.5242 0.6701 0.070 Uiso 1 1 calc R
Cl1 Cl 0.59991(15) 0.34203(15) 0.11568(13) 0.0335(4) Uani 1 1 d .
N1 N 0.2772(5) 0.7382(5) 0.7543(6) 0.0417(18) Uani 1 1 d .
O1 O 0.5615(5) 0.2472(5) 0.0779(5) 0.0522(17) Uani 1 1 d .
O2 O 0.5149(6) 0.4129(6) 0.1313(5) 0.064(2) Uani 1 1 d .
O3 O 0.6719(6) 0.3896(7) 0.0543(5) 0.071(2) Uani 1 1 d .
O4 O 0.6518(6) 0.3203(6) 0.1974(5) 0.0590(19) Uani 1 1 d .
Ru1 Ru 0.37012(4) 0.60532(4) 0.78655(4) 0.03212(16) Uani 1 1 d .
S1 S 0.53011(16) 0.67150(15) 0.73256(14) 0.0367(5) Uani 1 1 d .
S2 S 0.47201(17) 0.46341(16) 0.82373(15) 0.0385(5) Uani 1 1 d .
S3 S 0.21487(18) 0.52984(19) 0.8399(2) 0.0544(7) Uani 1 1 d .
S4 S 0.32593(16) 0.52100(16) 0.64963(14) 0.0354(4) Uani 1 1 d .

loop_
_atom_site_aniso_label
_atom_site_aniso_U_11
_atom_site_aniso_U_22
_atom_site_aniso_U_33
_atom_site_aniso_U_23
_atom_site_aniso_U_13
_atom_site_aniso_U_12
C1 0.026(4) 0.031(4) 0.058(5) -0.002(4) 0.005(4) -0.005(3)
C2 0.043(5) 0.038(5) 0.053(5) 0.004(4) 0.019(4) -0.001(4)
C3 0.052(6) 0.051(6) 0.050(6) 0.003(5) 0.016(5) -0.009(5)
C4 0.076(7) 0.052(6) 0.044(5) -0.005(4) 0.023(6) -0.021(6)
C5 0.051(6) 0.033(5) 0.072(7) -0.003(5) 0.039(5) -0.004(4)
C6 0.033(4) 0.026(4) 0.071(6) -0.002(4) 0.022(4) -0.007(3)
C7 0.022(4) 0.024(4) 0.083(7) 0.000(4) 0.009(4) -0.004(3)
C8 0.033(4) 0.037(5) 0.087(7) 0.006(5) 0.022(5) 0.004(4)
C9 0.028(4) 0.040(5) 0.125(10) 0.015(6) -0.011(6) 0.013(5)
C10 0.049(6) 0.035(5) 0.112(10) 0.003(6) -0.034(6) 0.010(4)
C11 0.068(7) 0.030(5) 0.079(7) -0.005(5) -0.036(6) 0.013(5)
C12 0.032(4) 0.039(5) 0.067(6) -0.010(4) -0.008(4) 0.004(4)
C13 0.052(6) 0.047(5) 0.087(8) -0.012(5) -0.034(6) 0.014(5)
C14 0.107(9) 0.053(6) 0.037(5) 0.023(5) -0.031(5) -0.012(7)
C15 0.090(9) 0.069(8) 0.041(6) 0.002(5) 0.020(6) -0.034(7)
C16 0.056(7) 0.102(10) 0.050(6) -0.018(6) 0.021(5) -0.036(7)
C17 0.030(4) 0.053(6) 0.085(8) 0.030(5) 0.000(4) -0.007(4)
C18 0.055(5) 0.028(4) 0.035(4) -0.002(4) -0.010(4) 0.003(4)
C19 0.040(5) 0.069(7) 0.053(6) 0.010(5) 0.006(4) 0.017(5)
C20 0.059(6) 0.053(6) 0.060(6) 0.010(5) 0.011(5) 0.018(5)
C21 0.062(6) 0.050(6) 0.064(6) -0.003(5) 0.019(5) -0.001(5)
Cl1 0.0312(10) 0.0314(9) 0.0379(10) 0.0017(8) -0.0078(7) 0.0008(7)
N1 0.031(3) 0.018(3) 0.076(5) 0.000(3) -0.010(4) 0.000(3)
O1 0.045(4) 0.037(3) 0.074(5) -0.011(3) -0.017(3) -0.003(3)
O2 0.056(4) 0.067(5) 0.068(5) -0.023(4) -0.020(3) 0.032(4)
O3 0.071(5) 0.063(5) 0.079(5) 0.013(5) 0.010(4) -0.015(5)
O4 0.065(5) 0.057(4) 0.055(4) 0.008(3) -0.022(4) 0.008(3)
Ru1 0.0228(3) 0.0219(3) 0.0517(3) 0.0035(3) -0.0027(3) 0.0005(2)
S1 0.0360(10) 0.0291(9) 0.0449(12) 0.0080(8) 0.0017(9) -0.0056(8)
S2 0.0422(11) 0.0242(9) 0.0490(12) 0.0010(8) -0.0159(9) 0.0036(8)
S3 0.0307(10) 0.0409(12) 0.092(2) -0.0052(13) 0.0170(12) -0.0050(9)
S4 0.0328(9) 0.0348(10) 0.0386(10) 0.0083(9) 0.0008(8) 0.0086(8)

loop_
_atom_type_symbol
_atom_type_description
_atom_type_scat_dispersion_real
_atom_type_scat_dispersion_imag
_atom_type_scat_source
C C 0.0181 0.0091 'International Tables Vol C Tables 4.2.6.8 and 6.1.1.4'
H H 0.0000 0.0000 'International Tables Vol C Tables 4.2.6.8 and 6.1.1.4'
O O 0.0492 0.0322 'International Tables Vol C Tables 4.2.6.8 and 6.1.1.4'
S S 0.3331 0.5567 'International Tables Vol C Tables 4.2.6.8 and 6.1.1.4'
Cl Cl 0.3639 0.7018 'International Tables Vol C Tables 4.2.6.8 and 6.1.1.4'
Ru Ru 0.0552 3.2960 'International Tables Vol C Tables 4.2.6.8 and 6.1.1.4'
N N 0.0311 0.0180 'International Tables Vol C Tables 4.2.6.8 and 6.1.1.4'

loop_
_geom_angle_atom_site_label_1
_geom_angle_atom_site_label_2
_geom_angle_atom_site_label_3
_geom_angle
C2 C1 C6 115.1(8)
C2 C1 Ru1 131.9(7)
C6 C1 Ru1 113.0(7)
C3 C2 C1 123.8(10)
C2 C3 C4 120.6(10)
C5 C4 C3 118.2(9)
C4 C5 C6 121.4(10)
C5 C6 C1 120.9(10)
C5 C6 C7 122.4(9)
C1 C6 C7 116.7(8)
N1 C7 C8 119.3(10)
N1 C7 C6 115.4(7)
C8 C7 C6 125.3(9)
C9 C8 C7 120.2(10)
C8 C9 C10 120.3(9)
C11 C10 C9 118.1(11)
N1 C11 C10 121.9(11)
C13 C12 S1 114.1(6)
C12 C13 S2 110.7(6)
C15 C14 S2 110.2(7)
C16 C15 C14 114.3(10)
C15 C16 S3 123.1(8)
C18 C17 S3 111.3(6)
C17 C18 S4 106.9(6)
C20 C19 S4 107.5(8)
C21 C20 C19 114.5(9)
C20 C21 S1 117.8(8)
O4 Cl1 O2 109.4(4)
O4 Cl1 O1 109.5(4)
O2 Cl1 O1 110.6(4)
O4 Cl1 O3 110.3(5)
O2 Cl1 O3 108.2(5)
O1 Cl1 O3 108.9(5)
C11 N1 C7 120.1(8)
C11 N1 Ru1 125.1(6)
C7 N1 Ru1 114.5(6)
C1 Ru1 N1 79.5(3)
C1 Ru1 S2 99.4(2)
N1 Ru1 S2 178.9(2)
C1 Ru1 S3 89.5(2)
N1 Ru1 S3 86.9(2)
S2 Ru1 S3 93.41(9)
C1 Ru1 S1 92.2(2)
N1 Ru1 S1 96.2(2)
S2 Ru1 S1 83.51(8)
S3 Ru1 S1 176.72(9)
C1 Ru1 S4 170.2(2)
N1 Ru1 S4 92.2(2)
S2 Ru1 S4 88.92(7)
S3 Ru1 S4 84.86(9)
S1 Ru1 S4 93.93(7)
C12 S1 C21 95.5(5)
C12 S1 Ru1 102.5(3)
C21 S1 Ru1 111.6(4)
C14 S2 C13 102.7(6)
C14 S2 Ru1 114.0(5)
C13 S2 Ru1 107.9(3)
C16 S3 C17 101.3(5)
C16 S3 Ru1 111.0(4)
C17 S3 Ru1 105.5(3)
C18 S4 C19 101.0(5)
C18 S4 Ru1 103.4(3)
C19 S4 Ru1 114.4(4)

loop_
_geom_bond_atom_site_label_1
_geom_bond_atom_site_label_2
_geom_bond_distance
C1 C2 1.396(13)
C1 C6 1.433(12)
C1 Ru1 2.077(9)
C2 C3 1.379(14)
C3 C4 1.388(16)
C4 C5 1.386(16)
C5 C6 1.404(14)
C6 C7 1.450(14)
C7 N1 1.369(12)
C7 C8 1.408(12)
C8 C9 1.363(16)
C9 C10 1.397(17)
C10 C11 1.391(13)
C11 N1 1.354(12)
C12 C13 1.610(14)
C12 S1 1.813(9)
C13 S2 1.879(10)
C14 C15 1.507(17)
C14 S2 1.770(10)
C15 C16 1.453(18)
C16 S3 1.708(14)
C17 C18 1.550(13)
C17 S3 1.938(12)
C18 S4 1.799(9)
C19 C20 1.505(15)
C19 S4 1.841(10)
C20 C21 1.500(16)
C21 S1 1.858(10)
Cl1 O4 1.415(7)
Cl1 O2 1.423(7)
Cl1 O1 1.424(7)
Cl1 O3 1.428(8)
N1 Ru1 2.121(7)
Ru1 S2 2.293(2)
Ru1 S3 2.325(2)
Ru1 S1 2.333(2)
Ru1 S4 2.383(2)
